data_4123413
loop_
_publ_author_name
'Zhao, Sangen'
'Gong, Pifu'
'Luo, Siyang'
'Liu, Sijie'
'Li, Lina'
'Asghar, Muhammad Adnan'
'Khan, Tariq'
'Hong, Maochun'
'Lin, Zheshuai'
'Luo, Junhua'

_publ_section_title
;
 Beryllium-Free Rb3Al3B3O10F with Reinforced Interlayer Bonding as a
 Deep-Ultraviolet Nonlinear Optical Crystal.
;
_journal_issue 6
_journal_name_full 'Journal of the American Chemical Society'
_journal_page_first 2207
_journal_page_last 2210
_journal_paper_doi 10.1021/ja5128314
_journal_volume 137
_journal_year 2015
_chemical_formula_sum 'Al3 B3 F O10 Rb3'
_chemical_formula_weight 548.78
_chemical_name_systematic
; 
 ? 
;
_space_group_IT_number 159
_symmetry_cell_setting trigonal
_symmetry_space_group_name_Hall 'P 3 -2c'
_symmetry_space_group_name_H-M 'P 3 1 c'
_atom_sites_solution_primary direct
_atom_sites_solution_secondary difmap
_audit_creation_method SHELXL-97
_cell_angle_alpha 90.00
_cell_angle_beta 90.00
_cell_angle_gamma 120.00
_cell_formula_units_Z 2
_cell_length_a 8.6819(5)
_cell_length_b 8.6819(5)
_cell_length_c 8.7423(7)
_cell_measurement_temperature 100(2)
_cell_volume 570.67(7)
_computing_structure_refinement 'SHELXL-97 (Sheldrick, 1997)'
_computing_structure_solution 'SHELXS-97 (Sheldrick, 1990)'
_diffrn_ambient_temperature 100(2)
_diffrn_measured_fraction_theta_full 0.983
_diffrn_measured_fraction_theta_max 0.983
_diffrn_radiation_monochromator graphite
_diffrn_radiation_source 'fine-focus sealed tube'
_diffrn_radiation_type MoK\a
_diffrn_radiation_wavelength 0.71073
_diffrn_reflns_av_R_equivalents 0.0284
_diffrn_reflns_av_sigmaI/netI 0.0252
_diffrn_reflns_limit_h_max 10
_diffrn_reflns_limit_h_min -8
_diffrn_reflns_limit_k_max 8
_diffrn_reflns_limit_k_min -9
_diffrn_reflns_limit_l_max 10
_diffrn_reflns_limit_l_min -7
_diffrn_reflns_number 2407
_diffrn_reflns_theta_full 26.36
_diffrn_reflns_theta_max 26.36
_diffrn_reflns_theta_min 2.71
_exptl_absorpt_coefficient_mu 13.102
_exptl_absorpt_correction_T_max 1.00000
_exptl_absorpt_correction_T_min 0.49596
_exptl_absorpt_correction_type empirical
_exptl_absorpt_process_details multi-scan
_exptl_crystal_density_diffrn 3.194
_exptl_crystal_density_method 'not measured'
_exptl_crystal_description block
_exptl_crystal_F_000 508
_exptl_crystal_size_max 0.09
_exptl_crystal_size_mid 0.07
_exptl_crystal_size_min 0.04
_refine_diff_density_max 0.721
_refine_diff_density_min -0.625
_refine_diff_density_rms 0.152
_refine_ls_abs_structure_details 'Flack H D (1983), Acta Cryst. A39, 876-881'
_refine_ls_abs_structure_Flack 0.04(3)
_refine_ls_extinction_method none
_refine_ls_goodness_of_fit_ref 1.221
_refine_ls_hydrogen_treatment constr
_refine_ls_matrix_type full
_refine_ls_number_parameters 65
_refine_ls_number_reflns 691
_refine_ls_number_restraints 13
_refine_ls_restrained_S_all 1.210
_refine_ls_R_factor_all 0.0424
_refine_ls_R_factor_gt 0.0415
_refine_ls_shift/su_max 0.000
_refine_ls_shift/su_mean 0.000
_refine_ls_structure_factor_coef Fsqd
_refine_ls_weighting_details 'calc w=1/[\s^2^(Fo^2^)+(0.0275P)^2^+5.3746P] where P=(Fo^2^+2Fc^2^)/3'
_refine_ls_weighting_scheme calc
_refine_ls_wR_factor_gt 0.0974
_refine_ls_wR_factor_ref 0.0988
_reflns_number_gt 679
_reflns_number_total 691
_reflns_threshold_expression >2sigma(I)
_cod_data_source_file ja5128314_si_002.cif
_cod_data_source_block e:\rabf\rabffi~1\ok\p31pabs
_cod_depositor_comments
;
The following automatic conversions were performed:

'_exptl_absorpt_correction_type' value 'Empirical' changed to
'empirical' according to
/usr/data/users/saulius/crontab/automatic-downloads/rss-feeds/ACS/lib/dictionaries/cif_core.dic
dictionary named 'cif_core.dic' version 2.4.2 from 2011-04-26.

Automatic conversion script
Id: cif_fix_values 3008 2015-01-20 13:52:24Z robertas 

 Adding full bibliography for 4123413.cif.
;
_cod_original_sg_symbol_H-M P31c
_cod_database_code 4123413

loop_
_symmetry_equiv_pos_as_xyz
'x, y, z'
'-y, x-y, z'
'-x+y, -x, z'
'y, x, z+1/2'
'x-y, -y, z+1/2'
'-x, -x+y, z+1/2'

loop_
_atom_site_label
_atom_site_type_symbol
_atom_site_fract_x
_atom_site_fract_y
_atom_site_fract_z
_atom_site_U_iso_or_equiv
_atom_site_adp_type
_atom_site_occupancy
_atom_site_symmetry_multiplicity
_atom_site_calc_flag
_atom_site_refinement_flags
Rb1 Rb 0.02839(10) 0.34792(13) 0.80435(19) 0.0272(3) Uani 1 1 d .
Al4 Al 0.3333 0.6667 1.1131(8) 0.0220(13) Uani 1 3 d S
Al3 Al 0.3333 0.6667 0.5044(8) 0.0242(13) Uani 1 3 d S
O3 O 0.3854(11) 0.5083(11) 0.5763(10) 0.026(2) Uani 1 1 d .
O2 O 0.1568(9) 0.2137(9) 0.5342(12) 0.0259(19) Uani 1 1 d .
O1 O 0.3333 0.6667 0.3079(14) 0.024(3) Uani 1 3 d S
B1 B 0.3350(13) 0.3349(15) 0.557(2) 0.025(3) Uani 1 1 d .
O4 O 0.4560(9) 0.2815(10) 0.5456(14) 0.0299(18) Uani 1 1 d .
Al2 Al 0.0000 0.0000 0.4835(14) 0.025(2) Uani 0.50 3 d SP
Al1 Al 0.0000 0.0000 0.5877(15) 0.018(2) Uani 0.50 3 d SPU
F1 F 0.0000 0.0000 0.787(5) 0.265(6) Uani 1 3 d SU

loop_
_atom_site_aniso_label
_atom_site_aniso_U_11
_atom_site_aniso_U_22
_atom_site_aniso_U_33
_atom_site_aniso_U_23
_atom_site_aniso_U_13
_atom_site_aniso_U_12
Rb1 0.0236(4) 0.0321(5) 0.0241(5) 0.0052(6) 0.0081(10) 0.0125(4)
Al4 0.0233(19) 0.0233(19) 0.019(3) 0.000 0.000 0.0116(9)
Al3 0.0203(19) 0.0203(19) 0.032(4) 0.000 0.000 0.0101(9)
O3 0.026(4) 0.027(4) 0.026(6) -0.006(3) -0.004(3) 0.013(3)
O2 0.021(4) 0.020(4) 0.038(5) 0.001(3) -0.002(3) 0.011(3)
O1 0.029(4) 0.029(4) 0.015(6) 0.000 0.000 0.0145(19)
B1 0.014(6) 0.042(9) 0.014(7) 0.000(5) -0.001(4) 0.010(5)
O4 0.015(4) 0.020(3) 0.052(5) -0.004(4) 0.001(3) 0.008(3)
Al2 0.031(4) 0.031(4) 0.014(6) 0.000 0.000 0.0153(18)
Al1 0.016(2) 0.016(2) 0.021(5) 0.000 0.000 0.0078(12)
F1 0.265(6) 0.265(6) 0.265(9) 0.000 0.000 0.133(3)

loop_
_atom_type_symbol
_atom_type_description
_atom_type_scat_dispersion_real
_atom_type_scat_dispersion_imag
_atom_type_scat_source
B B 0.0013 0.0007 'International Tables Vol C Tables 4.2.6.8 and 6.1.1.4'
O O 0.0106 0.0060 'International Tables Vol C Tables 4.2.6.8 and 6.1.1.4'
F F 0.0171 0.0103 'International Tables Vol C Tables 4.2.6.8 and 6.1.1.4'
Al Al 0.0645 0.0514 'International Tables Vol C Tables 4.2.6.8 and 6.1.1.4'
Rb Rb -0.9393 2.9676 'International Tables Vol C Tables 4.2.6.8 and 6.1.1.4'

loop_
_geom_angle_atom_site_label_1
_geom_angle_atom_site_label_2
_geom_angle_atom_site_label_3
_geom_angle
_geom_angle_site_symmetry_1
_geom_angle_site_symmetry_3
O4 Rb1 O3 112.9(2) 4 3_565
O4 Rb1 F1 91.7(7) 4 .
O3 Rb1 F1 130.5(9) 3_565 .
O4 Rb1 O2 77.3(3) 4 6
O3 Rb1 O2 166.4(2) 3_565 6
F1 Rb1 O2 55.0(8) . 6
O4 Rb1 O2 109.1(2) 4 .
O3 Rb1 O2 76.0(2) 3_565 .
F1 Rb1 O2 55.0(9) . .
O2 Rb1 O2 109.8(2) 6 .
O4 Rb1 O1 127.6(3) 4 4_455
O3 Rb1 O1 85.1(2) 3_565 4_455
F1 Rb1 O1 113.74(3) . 4_455
O2 Rb1 O1 81.5(2) 6 4_455
O2 Rb1 O1 123.2(3) . 4_455
O4 Rb1 O4 172.8(3) 4 2
O3 Rb1 O4 74.0(3) 3_565 2
F1 Rb1 O4 82.1(7) . 2
O2 Rb1 O4 96.0(2) 6 2
O2 Rb1 O4 70.3(2) . 2
O1 Rb1 O4 52.9(3) 4_455 2
O4 Rb1 O3 74.0(3) 4 5_565
O3 Rb1 O3 102.0(3) 3_565 5_565
F1 Rb1 O3 126.5(8) . 5_565
O2 Rb1 O3 71.5(3) 6 5_565
O2 Rb1 O3 176.7(3) . 5_565
O1 Rb1 O3 53.8(3) 4_455 5_565
O4 Rb1 O3 106.66(18) 2 5_565
O4 Rb1 Al2 69.0(2) 4 4
O3 Rb1 Al2 159.3(2) 3_565 4
F1 Rb1 Al2 31.2(9) . 4
O2 Rb1 Al2 31.28(18) 6 4
O2 Rb1 Al2 83.9(2) . 4
O1 Rb1 Al2 110.46(13) 4_455 4
O4 Rb1 Al2 103.90(19) 2 4
O3 Rb1 Al2 98.3(2) 5_565 4
O4 Rb1 O3 84.4(2) 4 .
O3 Rb1 O3 54.1(3) 3_565 .
F1 Rb1 O3 89.0(6) . .
O2 Rb1 O3 138.3(2) 6 .
O2 Rb1 O3 42.72(19) . .
O1 Rb1 O3 137.4(3) 4_455 .
O4 Rb1 O3 99.1(3) 2 .
O3 Rb1 O3 138.03(8) 5_565 .
Al2 Rb1 O3 107.06(17) 4 .
O4 Rb1 Al1 113.5(2) 4 .
O3 Rb1 Al1 101.1(3) 3_565 .
F1 Rb1 Al1 30.2(9) . .
O2 Rb1 Al1 81.8(3) 6 .
O2 Rb1 Al1 29.87(19) . .
O1 Rb1 Al1 110.05(14) 4_455 .
O4 Rb1 Al1 62.26(17) 2 .
O3 Rb1 Al1 150.1(2) 5_565 .
Al2 Rb1 Al1 61.4(2) 4 .
O3 Rb1 Al1 71.63(19) . .
O4 Rb1 O2 42.5(2) 4 4
O3 Rb1 O2 141.2(2) 3_565 4
F1 Rb1 O2 49.6(8) . 4
O2 Rb1 O2 52.3(3) 6 4
O2 Rb1 O2 85.47(4) . 4
O1 Rb1 O2 133.0(2) 4_455 4
O4 Rb1 O2 130.94(17) 2 4
O3 Rb1 O2 97.7(3) 5_565 4
Al2 Rb1 O2 29.33(14) 4 4
O3 Rb1 O2 89.40(16) . 4
Al1 Rb1 O2 75.4(2) . 4
O1 Al4 O4 109.6(5) 1_556 5_565
O1 Al4 O4 109.6(5) 1_556 6_665
O4 Al4 O4 109.3(5) 5_565 6_665
O1 Al4 O4 109.6(5) 1_556 4
O4 Al4 O4 109.3(5) 5_565 4
O4 Al4 O4 109.3(5) 6_665 4
O1 Al4 Rb1 61.49(10) 1_556 4_565
O4 Al4 Rb1 67.1(3) 5_565 4_565
O4 Al4 Rb1 84.2(3) 6_665 4_565
O4 Al4 Rb1 166.2(4) 4 4_565
O1 Al4 Rb1 61.49(10) 1_556 6
O4 Al4 Rb1 84.2(3) 5_565 6
O4 Al4 Rb1 166.2(4) 6_665 6
O4 Al4 Rb1 67.1(3) 4 6
Rb1 Al4 Rb1 99.11(13) 4_565 6
O1 Al4 Rb1 61.49(10) 1_556 5_665
O4 Al4 Rb1 166.2(4) 5_565 5_665
O4 Al4 Rb1 67.1(3) 6_665 5_665
O4 Al4 Rb1 84.2(3) 4 5_665
Rb1 Al4 Rb1 99.11(13) 4_565 5_665
Rb1 Al4 Rb1 99.11(13) 6 5_665
O1 Al4 Rb1 134.89(7) 1_556 3_565
O4 Al4 Rb1 44.3(4) 5_565 3_565
O4 Al4 Rb1 66.4(4) 6_665 3_565
O4 Al4 Rb1 113.9(5) 4 3_565
Rb1 Al4 Rb1 73.50(3) 4_565 3_565
Rb1 Al4 Rb1 127.40(5) 6 3_565
Rb1 Al4 Rb1 133.40(6) 5_665 3_565
O1 Al4 Rb1 134.89(7) 1_556 .
O4 Al4 Rb1 66.4(4) 5_565 .
O4 Al4 Rb1 113.9(5) 6_665 .
O4 Al4 Rb1 44.3(4) 4 .
Rb1 Al4 Rb1 133.40(6) 4_565 .
Rb1 Al4 Rb1 73.50(3) 6 .
Rb1 Al4 Rb1 127.40(5) 5_665 .
Rb1 Al4 Rb1 75.70(11) 3_565 .
O1 Al4 Rb1 134.89(7) 1_556 2_665
O4 Al4 Rb1 113.9(5) 5_565 2_665
O4 Al4 Rb1 44.3(4) 6_665 2_665
O4 Al4 Rb1 66.4(4) 4 2_665
Rb1 Al4 Rb1 127.40(5) 4_565 2_665
Rb1 Al4 Rb1 133.40(6) 6 2_665
Rb1 Al4 Rb1 73.50(3) 5_665 2_665
Rb1 Al4 Rb1 75.70(11) 3_565 2_665
Rb1 Al4 Rb1 75.70(11) . 2_665
O1 Al3 O3 110.9(4) . 3_565
O1 Al3 O3 110.9(4) . 2_665
O3 Al3 O3 108.0(4) 3_565 2_665
O1 Al3 O3 110.9(4) . .
O3 Al3 O3 108.0(4) 3_565 .
O3 Al3 O3 108.0(4) 2_665 .
O1 Al3 Rb1 60.41(11) . 4_564
O3 Al3 Rb1 88.7(3) 3_565 4_564
O3 Al3 Rb1 66.0(3) 2_665 4_564
O3 Al3 Rb1 163.3(3) . 4_564
O1 Al3 Rb1 60.41(11) . 6_554
O3 Al3 Rb1 66.0(3) 3_565 6_554
O3 Al3 Rb1 163.3(3) 2_665 6_554
O3 Al3 Rb1 88.7(3) . 6_554
Rb1 Al3 Rb1 97.71(14) 4_564 6_554
O1 Al3 Rb1 60.41(11) . 5_664
O3 Al3 Rb1 163.3(3) 3_565 5_664
O3 Al3 Rb1 88.7(3) 2_665 5_664
O3 Al3 Rb1 66.0(3) . 5_664
Rb1 Al3 Rb1 97.71(14) 4_564 5_664
Rb1 Al3 Rb1 97.71(14) 6_554 5_664
O1 Al3 Rb1 134.07(8) . 3_565
O3 Al3 Rb1 62.6(3) 3_565 3_565
O3 Al3 Rb1 46.1(3) 2_665 3_565
O3 Al3 Rb1 114.2(4) . 3_565
Rb1 Al3 Rb1 73.76(3) 4_564 3_565
Rb1 Al3 Rb1 127.95(5) 6_554 3_565
Rb1 Al3 Rb1 134.02(6) 5_664 3_565
O1 Al3 Rb1 134.07(8) . .
O3 Al3 Rb1 46.1(3) 3_565 .
O3 Al3 Rb1 114.2(4) 2_665 .
O3 Al3 Rb1 62.6(3) . .
Rb1 Al3 Rb1 134.02(6) 4_564 .
Rb1 Al3 Rb1 73.76(3) 6_554 .
Rb1 Al3 Rb1 127.95(5) 5_664 .
Rb1 Al3 Rb1 76.96(13) 3_565 .
O1 Al3 Rb1 134.07(8) . 2_665
O3 Al3 Rb1 114.2(4) 3_565 2_665
O3 Al3 Rb1 62.6(3) 2_665 2_665
O3 Al3 Rb1 46.1(3) . 2_665
Rb1 Al3 Rb1 127.95(5) 4_564 2_665
Rb1 Al3 Rb1 134.02(6) 6_554 2_665
Rb1 Al3 Rb1 73.76(3) 5_664 2_665
Rb1 Al3 Rb1 76.96(13) 3_565 2_665
Rb1 Al3 Rb1 76.96(13) . 2_665
B1 O3 Al3 139.3(9) . .
B1 O3 Rb1 113.3(8) . 2_665
Al3 O3 Rb1 107.4(4) . 2_665
B1 O3 Rb1 95.3(8) . 5_664
Al3 O3 Rb1 84.3(3) . 5_664
Rb1 O3 Rb1 91.9(2) 2_665 5_664
B1 O3 Rb1 83.8(7) . .
Al3 O3 Rb1 89.5(3) . .
Rb1 O3 Rb1 98.2(3) 2_665 .
Rb1 O3 Rb1 169.4(3) 5_664 .
B1 O2 Al2 146.9(7) . .
B1 O2 Al1 139.2(9) . .
Al2 O2 Al1 30.6(5) . .
B1 O2 Rb1 115.7(8) . 6_554
Al2 O2 Rb1 84.3(4) . 6_554
Al1 O2 Rb1 104.8(5) . 6_554
B1 O2 Rb1 94.5(8) . .
Al2 O2 Rb1 111.4(5) . .
Al1 O2 Rb1 87.6(5) . .
Rb1 O2 Rb1 92.70(19) 6_554 .
B1 O2 Rb1 80.0(7) . 4_554
Al2 O2 Rb1 69.8(3) . 4_554
Al1 O2 Rb1 87.8(4) . 4_554
Rb1 O2 Rb1 102.0(3) 6_554 4_554
Rb1 O2 Rb1 165.2(3) . 4_554
Al4 O1 Al3 180.000(2) 1_554 .
Al4 O1 Rb1 89.4(2) 1_554 4_564
Al3 O1 Rb1 90.6(2) . 4_564
Al4 O1 Rb1 89.4(2) 1_554 6_554
Al3 O1 Rb1 90.6(2) . 6_554
Rb1 O1 Rb1 119.990(9) 4_564 6_554
Al4 O1 Rb1 89.4(2) 1_554 5_664
Al3 O1 Rb1 90.6(2) . 5_664
Rb1 O1 Rb1 119.990(9) 4_564 5_664
Rb1 O1 Rb1 119.990(9) 6_554 5_664
O4 B1 O3 121.2(9) . .
O4 B1 O2 119.6(10) . .
O3 B1 O2 118.8(9) . .
O4 B1 Rb1 143.2(11) . .
O3 B1 Rb1 73.4(7) . .
O2 B1 Rb1 62.1(7) . .
O4 B1 Rb1 50.5(7) . 4_554
O3 B1 Rb1 143.8(10) . 4_554
O2 B1 Rb1 77.2(7) . 4_554
Rb1 B1 Rb1 137.2(3) . 4_554
O4 B1 Rb1 86.0(7) . 2_665
O3 B1 Rb1 46.6(6) . 2_665
O2 B1 Rb1 145.1(10) . 2_665
Rb1 B1 Rb1 83.1(3) . 2_665
Rb1 B1 Rb1 135.2(3) 4_554 2_665
O4 B1 Rb1 74.0(7) . 5_664
O3 B1 Rb1 63.0(7) . 5_664
O2 B1 Rb1 132.2(11) . 5_664
Rb1 B1 Rb1 135.2(4) . 5_664
Rb1 B1 Rb1 82.1(3) 4_554 5_664
Rb1 B1 Rb1 74.7(2) 2_665 5_664
O4 B1 Rb1 57.6(7) . 3
O3 B1 Rb1 136.0(10) . 3
O2 B1 Rb1 83.7(7) . 3
Rb1 B1 Rb1 87.9(3) . 3
Rb1 B1 Rb1 74.2(2) 4_554 3
Rb1 B1 Rb1 92.7(4) 2_665 3
Rb1 B1 Rb1 130.8(3) 5_664 3
B1 O4 Al4 141.2(9) . 4_554
B1 O4 Rb1 108.0(8) . 4_554
Al4 O4 Rb1 110.3(4) 4_554 4_554
B1 O4 Rb1 102.0(8) . 3
Al4 O4 Rb1 83.1(4) 4_554 3
Rb1 O4 Rb1 91.9(2) 4_554 3
B1 O4 Rb1 84.4(7) . 5_664
Al4 O4 Rb1 86.4(3) 4_554 5_664
Rb1 O4 Rb1 94.6(3) 4_554 5_664
Rb1 O4 Rb1 169.1(3) 3 5_664
Al1 Al2 F1 180.000(16) . 4_554
Al1 Al2 O2 75.1(5) . .
F1 Al2 O2 104.9(5) 4_554 .
Al1 Al2 O2 75.1(5) . 2
F1 Al2 O2 104.9(5) 4_554 2
O2 Al2 O2 113.6(4) . 2
Al1 Al2 O2 75.1(5) . 3
F1 Al2 O2 104.9(5) 4_554 3
O2 Al2 O2 113.6(4) . 3
O2 Al2 O2 113.6(4) 2 3
Al1 Al2 Rb1 118.32(19) . 5_554
F1 Al2 Rb1 61.68(19) 4_554 5_554
O2 Al2 Rb1 163.3(6) . 5_554
O2 Al2 Rb1 64.4(3) 2 5_554
O2 Al2 Rb1 80.8(3) 3 5_554
Al1 Al2 Rb1 118.32(19) . 4_554
F1 Al2 Rb1 61.68(19) 4_554 4_554
O2 Al2 Rb1 80.8(3) . 4_554
O2 Al2 Rb1 163.3(6) 2 4_554
O2 Al2 Rb1 64.4(3) 3 4_554
Rb1 Al2 Rb1 99.3(2) 5_554 4_554
Al1 Al2 Rb1 118.32(19) . 6_554
F1 Al2 Rb1 61.68(19) 4_554 6_554
O2 Al2 Rb1 64.4(3) . 6_554
O2 Al2 Rb1 80.8(3) 2 6_554
O2 Al2 Rb1 163.3(6) 3 6_554
Rb1 Al2 Rb1 99.3(2) 5_554 6_554
Rb1 Al2 Rb1 99.3(2) 4_554 6_554
Al1 Al2 Rb1 46.00(13) . .
F1 Al2 Rb1 134.00(13) 4_554 .
O2 Al2 Rb1 45.2(4) . .
O2 Al2 Rb1 71.9(4) 2 .
O2 Al2 Rb1 118.6(6) 3 .
Rb1 Al2 Rb1 136.31(12) 5_554 .
Rb1 Al2 Rb1 124.22(10) 4_554 .
Rb1 Al2 Rb1 72.73(7) 6_554 .
Al1 Al2 Rb1 46.00(13) . 3
F1 Al2 Rb1 134.00(13) 4_554 3
O2 Al2 Rb1 71.9(4) . 3
O2 Al2 Rb1 118.6(6) 2 3
O2 Al2 Rb1 45.2(4) 3 3
Rb1 Al2 Rb1 124.22(10) 5_554 3
Rb1 Al2 Rb1 72.73(7) 4_554 3
Rb1 Al2 Rb1 136.31(12) 6_554 3
Rb1 Al2 Rb1 77.1(2) . 3
Al1 Al2 Rb1 46.00(13) . 2
F1 Al2 Rb1 134.00(13) 4_554 2
O2 Al2 Rb1 118.6(6) . 2
O2 Al2 Rb1 45.2(4) 2 2
O2 Al2 Rb1 71.9(4) 3 2
Rb1 Al2 Rb1 72.73(7) 5_554 2
Rb1 Al2 Rb1 136.31(12) 4_554 2
Rb1 Al2 Rb1 124.22(10) 6_554 2
Rb1 Al2 Rb1 77.1(2) . 2
Rb1 Al2 Rb1 77.1(2) 3 2
Al2 Al1 O2 74.3(6) . 2
Al2 Al1 O2 74.3(6) . .
O2 Al1 O2 113.0(5) 2 .
Al2 Al1 O2 74.3(6) . 3
O2 Al1 O2 113.0(5) 2 3
O2 Al1 O2 113.0(5) . 3
Al2 Al1 F1 180.000(18) . .
O2 Al1 F1 105.7(6) 2 .
O2 Al1 F1 105.7(6) . .
O2 Al1 F1 105.7(6) 3 .
Al2 Al1 Rb1 123.11(19) . .
O2 Al1 Rb1 89.7(3) 2 .
O2 Al1 Rb1 62.5(4) . .
O2 Al1 Rb1 155.5(6) 3 .
F1 Al1 Rb1 56.89(19) . .
Al2 Al1 Rb1 123.11(19) . 3
O2 Al1 Rb1 155.5(6) 2 3
O2 Al1 Rb1 89.7(3) . 3
O2 Al1 Rb1 62.5(4) 3 3
F1 Al1 Rb1 56.89(19) . 3
Rb1 Al1 Rb1 93.0(3) . 3
Al2 Al1 Rb1 123.11(19) . 2
O2 Al1 Rb1 62.5(4) 2 2
O2 Al1 Rb1 155.5(6) . 2
O2 Al1 Rb1 89.7(3) 3 2
F1 Al1 Rb1 56.89(19) . 2
Rb1 Al1 Rb1 93.0(3) . 2
Rb1 Al1 Rb1 93.0(3) 3 2
Al2 Al1 Rb1 49.55(16) . 5_554
O2 Al1 Rb1 49.2(4) 2 5_554
O2 Al1 Rb1 123.0(7) . 5_554
O2 Al1 Rb1 65.3(4) 3 5_554
F1 Al1 Rb1 130.45(16) . 5_554
Rb1 Al1 Rb1 138.64(7) . 5_554
Rb1 Al1 Rb1 126.07(6) 3 5_554
Rb1 Al1 Rb1 73.96(4) 2 5_554
Al2 Al1 Rb1 49.55(16) . 4_554
O2 Al1 Rb1 123.0(7) 2 4_554
O2 Al1 Rb1 65.3(4) . 4_554
O2 Al1 Rb1 49.2(4) 3 4_554
F1 Al1 Rb1 130.45(16) . 4_554
Rb1 Al1 Rb1 126.07(6) . 4_554
Rb1 Al1 Rb1 73.97(4) 3 4_554
Rb1 Al1 Rb1 138.64(7) 2 4_554
Rb1 Al1 Rb1 82.5(2) 5_554 4_554
Al2 Al1 Rb1 49.55(16) . 6_554
O2 Al1 Rb1 65.3(4) 2 6_554
O2 Al1 Rb1 49.2(4) . 6_554
O2 Al1 Rb1 123.0(7) 3 6_554
F1 Al1 Rb1 130.45(16) . 6_554
Rb1 Al1 Rb1 73.97(4) . 6_554
Rb1 Al1 Rb1 138.64(7) 3 6_554
Rb1 Al1 Rb1 126.07(6) 2 6_554
Rb1 Al1 Rb1 82.5(2) 5_554 6_554
Rb1 Al1 Rb1 82.5(2) 4_554 6_554
Al2 F1 Al1 180.000(5) 4 .
Al2 F1 Rb1 87.1(9) 4 2
Al1 F1 Rb1 92.9(9) . 2
Al2 F1 Rb1 87.1(9) 4 .
Al1 F1 Rb1 92.9(9) . .
Rb1 F1 Rb1 119.74(17) 2 .
Al2 F1 Rb1 87.1(9) 4 3
Al1 F1 Rb1 92.9(9) . 3
Rb1 F1 Rb1 119.74(17) 2 3
Rb1 F1 Rb1 119.74(17) . 3

loop_
_geom_bond_atom_site_label_1
_geom_bond_atom_site_label_2
_geom_bond_distance
_geom_bond_site_symmetry_2
Rb1 O4 2.846(11) 4
Rb1 O3 2.848(9) 3_565
Rb1 F1 2.909(3) .
Rb1 O2 2.990(9) 6
Rb1 O2 3.079(10) .
Rb1 O1 3.0792(8) 4_455
Rb1 O4 3.251(10) 2
Rb1 O3 3.252(9) 5_565
Rb1 Al2 3.300(6) 4
Rb1 O3 3.347(9) .
Rb1 Al1 3.468(8) .
Rb1 O2 3.471(8) 4
Al4 O1 1.704(15) 1_556
Al4 O4 1.753(8) 5_565
Al4 O4 1.753(8) 6_665
Al4 O4 1.753(8) 4
Al4 Rb1 3.504(3) 4_565
Al4 Rb1 3.504(3) 6
Al4 Rb1 3.504(3) 5_665
Al4 Rb1 3.824(5) 3_565
Al4 Rb1 3.824(5) 2_665
Al3 O1 1.717(15) .
Al3 O3 1.764(8) 3_565
Al3 O3 1.764(8) 2_665
Al3 O3 1.764(8) .
Al3 Rb1 3.541(4) 4_564
Al3 Rb1 3.541(4) 6_554
Al3 Rb1 3.541(4) 5_664
Al3 Rb1 3.771(5) 3_565
Al3 Rb1 3.771(5) 2_665
O3 B1 1.352(15) .
O3 Rb1 2.848(9) 2_665
O3 Rb1 3.252(9) 5_664
O2 B1 1.383(12) .
O2 Al2 1.722(8) .
O2 Al1 1.729(8) .
O2 Rb1 2.990(9) 6_554
O2 Rb1 3.471(8) 4_554
O1 Al4 1.704(15) 1_554
O1 Rb1 3.0792(8) 4_564
O1 Rb1 3.0792(8) 6_554
O1 Rb1 3.0792(8) 5_664
B1 O4 1.348(13) .
B1 Rb1 3.506(15) 4_554
B1 Rb1 3.603(13) 2_665
B1 Rb1 3.636(13) 5_664
B1 Rb1 3.768(14) 3
O4 Al4 1.753(8) 4_554
O4 Rb1 2.846(11) 4_554
O4 Rb1 3.251(10) 3
O4 Rb1 3.511(10) 5_664
Al2 Al1 0.911(15) .
Al2 F1 1.71(5) 4_554
Al2 O2 1.722(8) 2
Al2 O2 1.722(8) 3
Al2 Rb1 3.300(6) 5_554
Al2 Rb1 3.300(6) 4_554
Al2 Rb1 3.300(6) 6_554
Al2 Rb1 4.039(9) 3
Al2 Rb1 4.039(9) 2
Al1 O2 1.729(8) 2
Al1 O2 1.729(8) 3
Al1 F1 1.75(5) .
Al1 Rb1 3.468(8) 3
Al1 Rb1 3.468(8) 2
Al1 Rb1 3.818(9) 5_554
Al1 Rb1 3.818(9) 4_554
Al1 Rb1 3.818(9) 6_554
F1 Al2 1.71(5) 4
F1 Rb1 2.909(3) 2
F1 Rb1 2.909(3) 3
